data_7023965
loop_
_publ_author_name
'Batcup, Rhys'
'Chiu, Frederick Sin Nang'
'Annibale, Vincent T.'
'Huh, Jung-Eun Ustina'
'Tan, Runyu'
'Song, Datong'

_publ_section_title
;
 Selective one-pot syntheses of Pt(II)-Cu(I) heterobimetallic complexes of
 4,5-diazafluorenide derivatives.
;
_journal_issue 46
_journal_name_full 'Dalton transactions (Cambridge, England : 2003)'
_journal_page_first 16343
_journal_page_last 16350
_journal_paper_doi 10.1039/c3dt52135d
_journal_volume 42
_journal_year 2013
_chemical_formula_sum 'C23 H18 N2 Pt'
_chemical_formula_weight 517.48
_chemical_name_systematic
;
 ?
;
_space_group_crystal_system monoclinic
_space_group_IT_number 14
_space_group_name_Hall '-P 2ybc'
_space_group_name_H-M_alt 'P 1 21/c 1'
_symmetry_space_group_name_Hall '-P 2ybc'
_symmetry_space_group_name_H-M 'P 1 21/c 1'
_atom_sites_solution_hydrogens geom
_audit_creation_method SHELXL-2013
_cell_angle_alpha 90
_cell_angle_beta 98.714(3)
_cell_angle_gamma 90
_cell_formula_units_Z 4
_cell_length_a 6.7555(4)
_cell_length_b 16.3786(9)
_cell_length_c 16.1010(8)
_cell_measurement_reflns_used 13480
_cell_measurement_temperature 150(2)
_cell_measurement_theta_max 24.994
_cell_measurement_theta_min 3.295
_cell_volume 1760.94(17)
_computing_cell_refinement 'Bruker Apex 2 software package'
_computing_data_collection 'Bruker Apex 2 software package'
_computing_data_reduction 'Bruker Apex 2 software package'
_computing_molecular_graphics 'ORTEP and POV-Ray'
_computing_publication_material 'SHELXL-2013 (Sheldrick, 2013)'
_computing_structure_refinement 'SHELXL-2013 (Sheldrick, 2013)'
_computing_structure_solution 'SHELXL-2013 (Sheldrick, 2013)'
_diffrn_ambient_temperature 150(2)
_diffrn_measured_fraction_theta_full 0.966
_diffrn_measured_fraction_theta_max 0.998
_diffrn_measurement_device_type 'Bruker Kappa Apex II CCD'
_diffrn_measurement_method 'phi and omega scans'
_diffrn_radiation_type MoK\a
_diffrn_radiation_wavelength 0.71073
_diffrn_reflns_av_R_equivalents 0.0370
_diffrn_reflns_av_unetI/netI 0.0311
_diffrn_reflns_Laue_measured_fraction_full 0.966
_diffrn_reflns_Laue_measured_fraction_max 0.998
_diffrn_reflns_limit_h_max 8
_diffrn_reflns_limit_h_min -8
_diffrn_reflns_limit_k_max 19
_diffrn_reflns_limit_k_min -19
_diffrn_reflns_limit_l_max 19
_diffrn_reflns_limit_l_min -18
_diffrn_reflns_number 13480
_diffrn_reflns_point_group_measured_fraction_full 0.966
_diffrn_reflns_point_group_measured_fraction_max 0.998
_diffrn_reflns_theta_full 25.242
_diffrn_reflns_theta_max 24.994
_diffrn_reflns_theta_min 3.295
_exptl_absorpt_coefficient_mu 7.976
_exptl_absorpt_correction_T_max 0.7456
_exptl_absorpt_correction_T_min 0.5309
_exptl_absorpt_correction_type multi-scan
_exptl_absorpt_process_details 'Bruker Apex 2'
_exptl_crystal_colour yellow
_exptl_crystal_density_diffrn 1.952
_exptl_crystal_description plate
_exptl_crystal_F_000 992
_exptl_crystal_size_max 0.250
_exptl_crystal_size_mid 0.250
_exptl_crystal_size_min 0.030
_refine_diff_density_max 0.638
_refine_diff_density_min -0.363
_refine_diff_density_rms 0.099
_refine_ls_extinction_method none
_refine_ls_goodness_of_fit_ref 1.022
_refine_ls_hydrogen_treatment constr
_refine_ls_matrix_type full
_refine_ls_number_parameters 235
_refine_ls_number_reflns 3082
_refine_ls_number_restraints 0
_refine_ls_restrained_S_all 1.022
_refine_ls_R_factor_all 0.0265
_refine_ls_R_factor_gt 0.0200
_refine_ls_shift/su_max 0.001
_refine_ls_shift/su_mean 0.000
_refine_ls_structure_factor_coef Fsqd
_refine_ls_weighting_details 'w=1/[\s^2^(Fo^2^)+(0.0192P)^2^+0.1906P] where P=(Fo^2^+2Fc^2^)/3'
_refine_ls_weighting_scheme calc
_refine_ls_wR_factor_gt 0.0420
_refine_ls_wR_factor_ref 0.0441
_reflns_Friedel_coverage 0.000
_reflns_number_gt 2673
_reflns_number_total 3082
_reflns_threshold_expression 'I > 2\s(I)'
_cod_data_source_file c3dt52135d.txt
_cod_data_source_block PtLHPh2
_cod_depositor_comments
;
The following automatic conversions were performed:

'_exptl_absorpt_correction_type' value 'Multi-Scan' changed to
'multi-scan' according to
/home/saulius/struct/CIF-dictionaries/cif_core.dic dictionary named
'cif_core.dic' version 2.4.2 from 2011-04-26.

Automatic conversion script
Id: cif_fix_values 1891 2012-01-12 08:04:46Z andrius 
;
_cod_database_code 7023965
_shelx_space_group_comment
;
The symmetry employed for this shelxl refinement is uniquely defined
by the following loop, which should always be used as a source of
symmetry information in preference to the above space-group names.
They are only intended as comments.
;
_shelx_estimated_absorpt_t_min 0.240
_shelx_estimated_absorpt_t_max 0.796
_shelxl_version_number 2013-4

loop_
_space_group_symop_operation_xyz
'x, y, z'
'-x, y+1/2, -z+1/2'
'-x, -y, -z'
'x, -y-1/2, z-1/2'

loop_
_atom_site_label
_atom_site_type_symbol
_atom_site_fract_x
_atom_site_fract_y
_atom_site_fract_z
_atom_site_U_iso_or_equiv
_atom_site_adp_type
_atom_site_occupancy
_atom_site_site_symmetry_order
_atom_site_calc_flag
_atom_site_refinement_flags_posn
_atom_site_refinement_flags_adp
Pt1 Pt 0.20874(2) 0.65361(2) 0.88094(2) 0.01830(6) Uani 1 1 d . .
N1 N 0.2927(4) 0.64486(18) 1.01547(19) 0.0201(7) Uani 1 1 d . .
N2 N 0.1802(4) 0.52271(19) 0.89418(18) 0.0181(7) Uani 1 1 d . .
C1 C 0.3395(5) 0.6966(3) 1.0805(2) 0.0235(9) Uani 1 1 d . .
H1 H 0.3426 0.7536 1.0699 0.028 Uiso 1 1 calc R U
C2 C 0.3835(6) 0.6687(3) 1.1629(3) 0.0294(10) Uani 1 1 d . .
H2 H 0.4134 0.7071 1.2073 0.035 Uiso 1 1 calc R U
C3 C 0.3845(6) 0.5853(3) 1.1818(2) 0.0299(10) Uani 1 1 d . .
H3 H 0.4188 0.5665 1.2379 0.036 Uiso 1 1 calc R U
C4 C 0.3340(5) 0.5311(3) 1.1160(2) 0.0224(9) Uani 1 1 d . .
C5 C 0.2915(5) 0.5662(2) 1.0367(2) 0.0171(8) Uani 1 1 d . .
C6 C 0.2346(5) 0.5042(2) 0.9753(2) 0.0182(8) Uani 1 1 d . .
C7 C 0.2412(5) 0.4282(2) 1.0131(2) 0.0214(9) Uani 1 1 d . .
C8 C 0.1832(5) 0.3629(2) 0.9598(3) 0.0254(9) Uani 1 1 d . .
H8 H 0.1809 0.3088 0.9810 0.030 Uiso 1 1 calc R U
C9 C 0.1288(6) 0.3790(3) 0.8750(3) 0.0257(9) Uani 1 1 d . .
H9 H 0.0909 0.3351 0.8375 0.031 Uiso 1 1 calc R U
C10 C 0.1283(5) 0.4581(2) 0.8435(2) 0.0226(9) Uani 1 1 d . .
H10 H 0.0906 0.4669 0.7849 0.027 Uiso 1 1 calc R U
C11 C 0.3089(5) 0.4395(3) 1.1062(2) 0.0260(9) Uani 1 1 d . .
H11A H 0.4372 0.4108 1.1246 0.031 Uiso 1 1 calc R U
H11B H 0.2070 0.4188 1.1392 0.031 Uiso 1 1 calc R U
C12 C 0.2545(6) 0.7740(2) 0.8807(2) 0.0227(9) Uani 1 1 d . .
C13 C 0.4464(6) 0.8054(3) 0.9026(2) 0.0294(10) Uani 1 1 d . .
H13 H 0.5563 0.7686 0.9113 0.035 Uiso 1 1 calc R U
C14 C 0.4840(7) 0.8892(3) 0.9124(2) 0.0353(11) Uani 1 1 d . .
H14 H 0.6176 0.9082 0.9273 0.042 Uiso 1 1 calc R U
C15 C 0.3293(7) 0.9440(3) 0.9007(2) 0.0347(11) Uani 1 1 d . .
H15 H 0.3535 1.0008 0.9084 0.042 Uiso 1 1 calc R U
C16 C 0.1362(7) 0.9146(3) 0.8773(2) 0.0331(11) Uani 1 1 d . .
H16 H 0.0275 0.9520 0.8683 0.040 Uiso 1 1 calc R U
C17 C 0.0990(6) 0.8315(2) 0.8670(2) 0.0269(10) Uani 1 1 d . .
H17 H -0.0346 0.8132 0.8502 0.032 Uiso 1 1 calc R U
C18 C 0.1222(6) 0.6495(2) 0.7572(2) 0.0229(9) Uani 1 1 d . .
C19 C -0.0711(6) 0.6718(2) 0.7203(3) 0.0267(9) Uani 1 1 d . .
H19 H -0.1588 0.6957 0.7543 0.032 Uiso 1 1 calc R U
C20 C -0.1382(7) 0.6598(3) 0.6354(3) 0.0326(10) Uani 1 1 d . .
H20 H -0.2723 0.6736 0.6129 0.039 Uiso 1 1 calc R U
C21 C -0.0131(7) 0.6281(3) 0.5830(3) 0.0352(11) Uani 1 1 d . .
H21 H -0.0581 0.6216 0.5246 0.042 Uiso 1 1 calc R U
C22 C 0.1782(7) 0.6062(3) 0.6176(2) 0.0314(10) Uani 1 1 d . .
H22 H 0.2657 0.5838 0.5825 0.038 Uiso 1 1 calc R U
C23 C 0.2455(6) 0.6161(3) 0.7022(2) 0.0268(9) Uani 1 1 d . .
H23 H 0.3782 0.6001 0.7242 0.032 Uiso 1 1 calc R U

loop_
_atom_site_aniso_label
_atom_site_aniso_U_11
_atom_site_aniso_U_22
_atom_site_aniso_U_33
_atom_site_aniso_U_23
_atom_site_aniso_U_13
_atom_site_aniso_U_12
Pt1 0.02095(9) 0.01616(9) 0.01766(9) 0.00141(7) 0.00250(6) 0.00277(7)
N1 0.0166(16) 0.0204(19) 0.0236(17) 0.0024(14) 0.0044(13) 0.0059(14)
N2 0.0145(15) 0.0193(19) 0.0215(17) -0.0008(14) 0.0061(13) 0.0013(13)
C1 0.023(2) 0.027(2) 0.021(2) -0.0045(18) 0.0037(17) 0.0018(18)
C2 0.023(2) 0.037(3) 0.028(2) -0.010(2) 0.0067(18) 0.0018(19)
C3 0.022(2) 0.048(3) 0.019(2) 0.006(2) 0.0019(17) 0.006(2)
C4 0.0133(18) 0.030(2) 0.024(2) 0.0043(19) 0.0036(16) 0.0053(17)
C5 0.0134(18) 0.020(2) 0.0189(19) 0.0027(16) 0.0056(15) 0.0039(16)
C6 0.0105(17) 0.020(2) 0.025(2) 0.0007(17) 0.0049(15) 0.0035(16)
C7 0.0126(18) 0.021(2) 0.032(2) 0.0070(18) 0.0072(16) 0.0052(16)
C8 0.017(2) 0.018(2) 0.042(3) 0.0062(19) 0.0066(18) 0.0026(17)
C9 0.0187(19) 0.020(2) 0.040(3) -0.0034(19) 0.0088(18) 0.0017(18)
C10 0.0215(19) 0.025(2) 0.022(2) -0.0027(18) 0.0053(16) 0.0039(18)
C11 0.020(2) 0.032(3) 0.026(2) 0.0106(18) 0.0056(17) 0.0067(18)
C12 0.035(2) 0.021(2) 0.0133(19) 0.0023(16) 0.0073(18) 0.0032(18)
C13 0.032(2) 0.025(2) 0.029(2) 0.0086(19) -0.0016(19) 0.002(2)
C14 0.044(3) 0.030(3) 0.029(2) 0.005(2) -0.005(2) -0.007(2)
C15 0.066(3) 0.018(2) 0.020(2) -0.0006(18) 0.003(2) -0.002(2)
C16 0.051(3) 0.027(3) 0.022(2) 0.0024(18) 0.007(2) 0.015(2)
C17 0.034(2) 0.018(2) 0.028(2) 0.0010(17) 0.0016(18) 0.0093(18)
C18 0.031(2) 0.013(2) 0.024(2) 0.0037(17) 0.0037(17) -0.0036(18)
C19 0.030(2) 0.019(2) 0.031(2) 0.0042(18) 0.0028(19) -0.0032(17)
C20 0.036(2) 0.025(3) 0.032(2) 0.004(2) -0.013(2) -0.007(2)
C21 0.061(3) 0.023(2) 0.019(2) 0.0013(18) -0.002(2) -0.019(2)
C22 0.052(3) 0.021(2) 0.022(2) 0.0026(18) 0.011(2) -0.010(2)
C23 0.031(2) 0.023(2) 0.026(2) 0.0045(18) 0.0041(18) -0.0030(19)

loop_
_atom_type_symbol
_atom_type_description
_atom_type_scat_dispersion_real
_atom_type_scat_dispersion_imag
_atom_type_scat_source
C C 0.0033 0.0016 'International Tables Vol C Tables 4.2.6.8 and 6.1.1.4'
H H 0.0000 0.0000 'International Tables Vol C Tables 4.2.6.8 and 6.1.1.4'
N N 0.0061 0.0033 'International Tables Vol C Tables 4.2.6.8 and 6.1.1.4'
Pt Pt -1.7033 8.3905 'International Tables Vol C Tables 4.2.6.8 and 6.1.1.4'

loop_
_geom_angle_atom_site_label_1
_geom_angle_atom_site_label_2
_geom_angle_atom_site_label_3
_geom_angle
C18 Pt1 C12 93.08(15)
C18 Pt1 N1 173.99(13)
C12 Pt1 N1 92.86(13)
C18 Pt1 N2 92.76(13)
C12 Pt1 N2 173.77(13)
N1 Pt1 N2 81.33(11)
C5 N1 C1 114.7(3)
C5 N1 Pt1 108.1(2)
C1 N1 Pt1 137.2(3)
C6 N2 C10 114.9(3)
C6 N2 Pt1 107.7(2)
C10 N2 Pt1 137.3(3)
N1 C1 C2 121.8(4)
C1 C2 C3 121.3(4)
C4 C3 C2 117.9(4)
C3 C4 C5 115.5(4)
C3 C4 C11 136.5(4)
C5 C4 C11 108.0(3)
N1 C5 C4 128.8(4)
N1 C5 C6 121.3(3)
C4 C5 C6 109.8(3)
N2 C6 C7 128.2(4)
N2 C6 C5 121.4(3)
C7 C6 C5 110.4(3)
C6 C7 C8 115.7(3)
C6 C7 C11 108.1(3)
C8 C7 C11 136.2(4)
C9 C8 C7 118.0(4)
C8 C9 C10 121.5(4)
N2 C10 C9 121.6(4)
C7 C11 C4 103.7(3)
C13 C12 C17 116.0(4)
C13 C12 Pt1 120.3(3)
C17 C12 Pt1 123.4(3)
C12 C13 C14 122.6(4)
C15 C14 C13 120.3(4)
C14 C15 C16 118.5(4)
C15 C16 C17 121.2(4)
C16 C17 C12 121.4(4)
C19 C18 C23 115.8(4)
C19 C18 Pt1 122.0(3)
C23 C18 Pt1 121.9(3)
C20 C19 C18 121.7(4)
C21 C20 C19 121.0(4)
C22 C21 C20 118.4(4)
C21 C22 C23 121.2(4)
C22 C23 C18 121.8(4)

loop_
_geom_bond_atom_site_label_1
_geom_bond_atom_site_label_2
_geom_bond_distance
Pt1 C18 1.990(4)
Pt1 C12 1.996(4)
Pt1 N1 2.159(3)
Pt1 N2 2.166(3)
N1 C5 1.334(4)
N1 C1 1.347(5)
N2 C6 1.337(4)
N2 C10 1.349(5)
C1 C2 1.392(6)
C2 C3 1.400(6)
C3 C4 1.383(5)
C4 C5 1.390(5)
C4 C11 1.517(6)
C5 C6 1.428(5)
C6 C7 1.384(5)
C7 C8 1.389(5)
C7 C11 1.512(5)
C8 C9 1.384(5)
C9 C10 1.391(5)
C12 C13 1.389(5)
C12 C17 1.404(5)
C13 C14 1.401(6)
C14 C15 1.368(6)
C15 C16 1.388(6)
C16 C17 1.390(6)
C18 C19 1.399(6)
C18 C23 1.414(5)
C19 C20 1.388(5)
C20 C21 1.382(6)
C21 C22 1.375(6)
C22 C23 1.379(5)
